data_7228953
loop_
_publ_author_name
'Manna, Utsab'
'Das, Gopal'

_publ_section_title
;
 Anion Binding Consistency by influence of Aromatic meta-disubstitution of
 a Simple Urea Receptor: Regular Entrapment of Hydrated Halide and
 Oxyanion clusters
;
_journal_name_full CrystEngComm
_journal_paper_doi 10.1039/C7CE01155E
_journal_year 2017
_chemical_formula_moiety 'C24 H14 F12 N4 O2, C16 H36 N, C2 H3 O2, O'
_chemical_formula_sum 'C42 H53 F12 N5 O5'
_chemical_formula_weight 935.89
_space_group_crystal_system monoclinic
_space_group_IT_number 4
_space_group_name_Hall 'P 2yb'
_space_group_name_H-M_alt 'P 1 21 1'
_symmetry_space_group_name_Hall 'P 2yb'
_symmetry_space_group_name_H-M 'P 1 21 1'
_atom_sites_solution_hydrogens geom
_audit_creation_method SHELXL-2014/7
_audit_update_record
;
2017-05-20 deposited with the CCDC.
2017-08-22 downloaded from the CCDC.
;
_cell_angle_alpha 90
_cell_angle_beta 94.730(8)
_cell_angle_gamma 90
_cell_formula_units_Z 2
_cell_length_a 13.4502(11)
_cell_length_b 8.6269(15)
_cell_length_c 20.472(2)
_cell_measurement_reflns_used 2792
_cell_measurement_temperature 298(2)
_cell_measurement_theta_max 22.8330
_cell_measurement_theta_min 3.3630
_cell_volume 2367.3(5)
_computing_cell_refinement 'Bruker SMART'
_computing_data_collection 'Bruker SMART'
_computing_data_reduction 'Bruker SAINT'
_computing_molecular_graphics 'Bruker SHELXTL'
_computing_publication_material 'Bruker SHELXTL'
_computing_structure_refinement 'SHELXL-2014/7 (Sheldrick, 2014)'
_computing_structure_solution 'Bruker SHELXTL'
_diffrn_ambient_temperature 298(2)
_diffrn_measured_fraction_theta_full 0.996
_diffrn_measured_fraction_theta_max 0.872
_diffrn_measurement_device_type 'CCD and area detector'
_diffrn_measurement_method 'phi and omega scans'
_diffrn_radiation_type MoK\a
_diffrn_radiation_wavelength 0.71073
_diffrn_reflns_av_R_equivalents 0.0495
_diffrn_reflns_av_unetI/netI 0.1011
_diffrn_reflns_Laue_measured_fraction_full 0.996
_diffrn_reflns_Laue_measured_fraction_max 0.872
_diffrn_reflns_limit_h_max 16
_diffrn_reflns_limit_h_min -16
_diffrn_reflns_limit_k_max 9
_diffrn_reflns_limit_k_min -11
_diffrn_reflns_limit_l_max 27
_diffrn_reflns_limit_l_min -27
_diffrn_reflns_number 12485
_diffrn_reflns_point_group_measured_fraction_full 0.810
_diffrn_reflns_point_group_measured_fraction_max 0.685
_diffrn_reflns_theta_full 25.242
_diffrn_reflns_theta_max 28.732
_diffrn_reflns_theta_min 2.938
_diffrn_source 'sealed tube'
_exptl_absorpt_coefficient_mu 0.118
_exptl_absorpt_correction_type multi-scan
_exptl_absorpt_process_details SADABS
_exptl_crystal_colour 'pale yellow'
_exptl_crystal_density_diffrn 1.313
_exptl_crystal_description plate
_exptl_crystal_F_000 976.0
_exptl_crystal_size_max 0.30
_exptl_crystal_size_mid 0.26
_exptl_crystal_size_min 0.21
_exptl_transmission_factor_max 0.976
_exptl_transmission_factor_min 0.965
_refine_diff_density_max 0.342
_refine_diff_density_min -0.313
_refine_diff_density_rms 0.076
_refine_ls_abs_structure_details
;
 Flack x determined using 790 quotients [(I+)-(I-)]/[(I+)+(I-)]
 (Parsons, Flack and Wagner, Acta Cryst. B69 (2013) 249-259).
;
_refine_ls_abs_structure_Flack 0.4(10)
_refine_ls_extinction_coef 0.0058(18)
_refine_ls_extinction_expression Fc^*^=kFc[1+0.001xFc^2^\l^3^/sin(2\q)]^-1/4^
_refine_ls_extinction_method 'SHELXL-2014/7 (Sheldrick 2014'
_refine_ls_goodness_of_fit_ref 1.177
_refine_ls_hydrogen_treatment constr
_refine_ls_matrix_type full
_refine_ls_number_parameters 592
_refine_ls_number_reflns 11419
_refine_ls_number_restraints 1
_refine_ls_restrained_S_all 1.177
_refine_ls_R_factor_all 0.2019
_refine_ls_R_factor_gt 0.1119
_refine_ls_shift/su_max 0.007
_refine_ls_shift/su_mean 0.004
_refine_ls_structure_factor_coef Fsqd
_refine_ls_weighting_details 'w=1/[\s^2^(Fo^2^)+(0.0800P)^2^+1.2227P] where P=(Fo^2^+2Fc^2^)/3'
_refine_ls_weighting_scheme calc
_refine_ls_wR_factor_gt 0.2513
_refine_ls_wR_factor_ref 0.2878
_reflns_Friedel_coverage 0.476
_reflns_Friedel_fraction_full 0.595
_reflns_Friedel_fraction_max 0.472
_reflns_number_gt 7479
_reflns_number_total 11419
_reflns_threshold_expression 'I > 2\s(I)'
_cod_data_source_file c7ce01155e2.cif
_cod_data_source_block L-TBAOAc_H2O
_cod_original_cell_volume 2367.4(5)
_cod_database_code 7228953
_shelx_shelxl_version_number 2014/7
_shelx_space_group_comment
;
The symmetry employed for this shelxl refinement is uniquely defined
by the following loop, which should always be used as a source of
symmetry information in preference to the above space-group names.
They are only intended as comments.
;

loop_
_space_group_symop_operation_xyz
'x, y, z'
'-x, y+1/2, -z'

loop_
_atom_site_label
_atom_site_type_symbol
_atom_site_fract_x
_atom_site_fract_y
_atom_site_fract_z
_atom_site_U_iso_or_equiv
_atom_site_adp_type
_atom_site_occupancy
_atom_site_site_symmetry_order
_atom_site_calc_flag
_atom_site_refinement_flags_posn
_atom_site_refinement_flags_adp
_atom_site_refinement_flags_occupancy
C17 C 1.2615(7) 0.8111(15) 0.7558(5) 0.064(3) Uani 1 1 d . . .
N3 N 1.1170(5) 0.6494(12) 0.8812(4) 0.065(3) Uani 1 1 d . . .
H3N H 1.1712 0.6545 0.9065 0.078 Uiso 1 1 calc R U .
N4 N 1.2218(5) 0.7541(12) 0.8109(4) 0.068(3) Uani 1 1 d . . .
H4N H 1.2635 0.7471 0.8449 0.082 Uiso 1 1 calc R U .
N1 N 0.6269(5) 0.4991(13) 0.8129(3) 0.071(3) Uani 1 1 d . . .
H1N H 0.5959 0.4992 0.8481 0.085 Uiso 1 1 calc R U .
O1 O 0.7787(4) 0.5446(11) 0.7750(3) 0.078(3) Uani 1 1 d . . .
O4 O 0.6323(5) 0.3986(11) -0.0260(3) 0.088(3) Uani 1 1 d . . .
O5 O 0.3302(4) 0.6832(10) 0.9317(3) 0.079(2) Uani 1 1 d . . .
C14 C 1.0355(6) 0.5840(14) 0.9098(4) 0.061(3) Uani 1 1 d . . .
O2 O 1.0567(5) 0.7121(11) 0.7782(3) 0.081(3) Uani 1 1 d . . .
C19 C 1.2530(8) 0.8954(16) 0.6455(5) 0.077(3) Uani 1 1 d . . .
O3 O 0.5078(5) 0.5329(12) -0.0785(3) 0.087(3) Uani 1 1 d . . .
C18 C 1.2047(7) 0.8376(15) 0.6980(5) 0.068(3) Uani 1 1 d . . .
H18 H 1.1365 0.8176 0.6940 0.081 Uiso 1 1 calc R U .
C16 C 1.1236(6) 0.7051(14) 0.8207(4) 0.056(3) Uani 1 1 d . . .
C15 C 0.9414(5) 0.5765(12) 0.8772(4) 0.048(2) Uani 1 1 d . . .
H15 H 0.9295 0.6151 0.8348 0.058 Uiso 1 1 calc R U .
C42 C 0.5523(8) 0.4714(17) -0.0276(6) 0.083(4) Uani 1 1 d . . .
N2 N 0.7643(5) 0.4988(12) 0.8851(4) 0.066(3) Uani 1 1 d . . .
H2N H 0.7211 0.4813 0.9129 0.079 Uiso 1 1 calc R U .
C24 C 1.3613(7) 0.8484(14) 0.7587(6) 0.074(3) Uani 1 1 d . . .
H24 H 1.3997 0.8320 0.7979 0.088 Uiso 1 1 calc R U .
C9 C 0.7269(5) 0.5148(14) 0.8207(4) 0.057(3) Uani 1 1 d . . .
C10 C 0.8626(6) 0.5073(14) 0.9105(4) 0.058(3) Uani 1 1 d . . .
C7 C 0.5683(6) 0.4829(14) 0.7538(4) 0.059(3) Uani 1 1 d . . .
F3 F 0.2619(6) 0.4383(14) 0.7547(6) 0.164(5) Uani 1 1 d . . .
N5 N 0.0773(6) 0.6493(14) 0.2615(4) 0.077(3) Uani 1 1 d . . .
C2 C 0.4069(7) 0.4261(18) 0.6999(6) 0.083(4) Uani 1 1 d . . .
C11 C 0.8849(6) 0.4417(16) 0.9723(4) 0.071(3) Uani 1 1 d . . .
H11 H 0.8357 0.3895 0.9929 0.085 Uiso 1 1 calc R U .
C22 C 1.4053(8) 0.9058(17) 0.7092(8) 0.091(4) Uani 1 1 d . . .
F8 F 1.0991(7) 0.937(2) 0.5865(4) 0.233(9) Uani 1 1 d . . .
C13 C 1.0549(6) 0.5223(15) 0.9720(4) 0.067(3) Uani 1 1 d . . .
H13 H 1.1190 0.5272 0.9928 0.080 Uiso 1 1 calc R U .
C12 C 0.9795(7) 0.4538(18) 1.0029(5) 0.083(4) Uani 1 1 d . . .
H12 H 0.9926 0.4151 1.0452 0.099 Uiso 1 1 calc R U .
C8 C 0.4687(6) 0.4458(15) 0.7551(5) 0.069(3) Uani 1 1 d . . .
H8 H 0.4428 0.4338 0.7956 0.083 Uiso 1 1 calc R U .
C6 C 0.6072(7) 0.4855(16) 0.6915(5) 0.075(4) Uani 1 1 d . . .
H6 H 0.6744 0.5064 0.6881 0.091 Uiso 1 1 calc R U .
F1 F 0.2432(7) 0.458(2) 0.6595(7) 0.223(7) Uani 1 1 d . . .
C37 C 0.1027(7) 0.5281(19) 0.3130(6) 0.093(4) Uani 1 1 d . . .
H37A H 0.1064 0.4284 0.2913 0.111 Uiso 1 1 calc R U .
H37B H 0.0484 0.5226 0.3413 0.111 Uiso 1 1 calc R U .
F2 F 0.2790(8) 0.2470(16) 0.6947(12) 0.296(14) Uani 1 1 d . . .
C27 C 0.2444(9) 0.5406(19) 0.1229(6) 0.092(4) Uani 1 1 d . . .
H27A H 0.2130 0.6148 0.0921 0.110 Uiso 1 1 calc R U .
H27B H 0.3057 0.5864 0.1424 0.110 Uiso 1 1 calc R U .
C4 C 0.5446(9) 0.457(2) 0.6363(5) 0.097(5) Uani 1 1 d . . .
C25 C 0.1574(8) 0.6622(18) 0.2137(6) 0.085(4) Uani 1 1 d . . .
H25A H 0.2198 0.6932 0.2373 0.102 Uiso 1 1 calc R U .
H25B H 0.1387 0.7418 0.1816 0.102 Uiso 1 1 calc R U .
C30 C -0.0671(8) 0.7075(18) 0.1733(7) 0.094(4) Uani 1 1 d . . .
H30A H -0.0189 0.7142 0.1407 0.113 Uiso 1 1 calc R U .
H30B H -0.0814 0.8118 0.1876 0.113 Uiso 1 1 calc R U .
C29 C -0.0248(8) 0.6139(18) 0.2305(6) 0.093(5) Uani 1 1 d . . .
H29A H -0.0249 0.5063 0.2167 0.112 Uiso 1 1 calc R U .
H29B H -0.0707 0.6219 0.2644 0.112 Uiso 1 1 calc R U .
C21 C 1.3519(9) 0.9279(17) 0.6489(7) 0.094(4) Uani 1 1 d . . .
H21 H 1.3825 0.9633 0.6126 0.113 Uiso 1 1 calc R U .
C28 C 0.2672(11) 0.402(2) 0.0887(8) 0.135(6) Uani 1 1 d . . .
H28A H 0.2891 0.3234 0.1197 0.202 Uiso 1 1 calc R U .
H28B H 0.3192 0.4232 0.0605 0.202 Uiso 1 1 calc R U .
H28C H 0.2087 0.3670 0.0629 0.202 Uiso 1 1 calc R U .
C33 C 0.0754(8) 0.8082(19) 0.2932(6) 0.093(4) Uani 1 1 d . . .
H33A H 0.0579 0.8831 0.2588 0.112 Uiso 1 1 calc R U .
H33B H 0.1427 0.8320 0.3110 0.112 Uiso 1 1 calc R U .
C31 C -0.1648(9) 0.6299(18) 0.1427(6) 0.095(4) Uani 1 1 d . . .
H31A H -0.1492 0.5293 0.1250 0.113 Uiso 1 1 calc R U .
H31B H -0.2102 0.6141 0.1765 0.113 Uiso 1 1 calc R U .
C3 C 0.4439(8) 0.4253(18) 0.6379(6) 0.094(4) Uani 1 1 d . . .
H3 H 0.4031 0.4046 0.6000 0.113 Uiso 1 1 calc R U .
C34 C 0.0052(9) 0.835(3) 0.3481(7) 0.128(7) Uani 1 1 d . . .
H34A H -0.0636 0.8281 0.3302 0.153 Uiso 1 1 calc R U .
H34B H 0.0164 0.7552 0.3814 0.153 Uiso 1 1 calc R U .
C20 C 1.1864(12) 0.917(3) 0.5834(7) 0.118(6) Uani 1 1 d . . .
F9 F 1.1984(9) 0.823(2) 0.5398(6) 0.189(6) Uani 1 1 d . . .
C26 C 0.1728(9) 0.506(2) 0.1779(6) 0.113(6) Uani 1 1 d . . .
H26A H 0.1094 0.4662 0.1588 0.135 Uiso 1 1 calc R U .
H26B H 0.2023 0.4293 0.2084 0.135 Uiso 1 1 calc R U .
C38 C 0.2013(9) 0.553(2) 0.3566(7) 0.126(6) Uani 1 1 d . . .
H38B H 0.1994 0.6497 0.3808 0.151 Uiso 1 1 calc R U .
H38A H 0.2580 0.5552 0.3302 0.151 Uiso 1 1 calc R U .
C5 C 0.5897(16) 0.485(6) 0.5703(8) 0.198(17) Uani 1 1 d . . .
C41 C 0.5139(11) 0.500(3) 0.0380(6) 0.173(11) Uani 1 1 d . . .
H41A H 0.4462 0.4641 0.0375 0.260 Uiso 1 1 calc R U .
H41B H 0.5163 0.6088 0.0476 0.260 Uiso 1 1 calc R U .
H41C H 0.5545 0.4447 0.0711 0.260 Uiso 1 1 calc R U .
F6B F 0.652(3) 0.562(7) 0.5712(17) 0.26(3) Uani 0.5 1 d . . P
F4 F 0.5426(14) 0.519(6) 0.5288(10) 0.37(2) Uani 1 1 d . . .
C32 C -0.2140(12) 0.728(3) 0.0898(8) 0.161(8) Uani 1 1 d . . .
H32A H -0.2268 0.8287 0.1068 0.241 Uiso 1 1 calc R U .
H32B H -0.2758 0.6806 0.0735 0.241 Uiso 1 1 calc R U .
H32C H -0.1711 0.7369 0.0548 0.241 Uiso 1 1 calc R U .
F7 F 1.2207(11) 1.048(2) 0.5513(6) 0.211(7) Uani 1 1 d . . .
F5 F 0.588(3) 0.347(3) 0.5444(13) 0.332(18) Uani 1 1 d . . .
C35 C 0.0248(16) 0.994(3) 0.3788(9) 0.168(9) Uani 1 1 d . . .
H35A H 0.0948 1.0008 0.3943 0.202 Uiso 1 1 calc R U .
H35B H 0.0117 1.0722 0.3453 0.202 Uiso 1 1 calc R U .
F6A F 0.6900(18) 0.447(7) 0.5750(11) 0.24(3) Uani 0.5 1 d . . P
C39 C 0.2075(13) 0.409(3) 0.4049(8) 0.183(10) Uani 1 1 d . . .
H39A H 0.2173 0.3143 0.3806 0.219 Uiso 1 1 calc R U .
H39B H 0.1459 0.3994 0.4261 0.219 Uiso 1 1 calc R U .
C40 C 0.2995(17) 0.435(4) 0.4587(10) 0.221(12) Uani 1 1 d . . .
H40C H 0.3298 0.3372 0.4703 0.332 Uiso 1 1 calc R U .
H40B H 0.2759 0.4823 0.4970 0.332 Uiso 1 1 calc R U .
H40A H 0.3478 0.5018 0.4411 0.332 Uiso 1 1 calc R U .
C36 C -0.0376(18) 1.029(4) 0.4354(10) 0.254(19) Uani 1 1 d . . .
H36A H -0.1031 0.9859 0.4264 0.381 Uiso 1 1 calc R U .
H36B H -0.0426 1.1391 0.4408 0.381 Uiso 1 1 calc R U .
H36C H -0.0067 0.9838 0.4749 0.381 Uiso 1 1 calc R U .
C1 C 0.2998(9) 0.373(3) 0.7044(11) 0.138(7) Uani 1 1 d . . .
F12 F 1.5523(10) 0.947(6) 0.6690(10) 0.45(3) Uani 1 1 d . . .
F11 F 1.5296(11) 1.082(2) 0.723(2) 0.39(2) Uani 1 1 d . . .
C23 C 1.5126(12) 0.952(3) 0.7186(13) 0.152(8) Uani 1 1 d . . .
F10 F 1.5656(8) 0.8666(19) 0.7543(10) 0.234(9) Uani 1 1 d . . .

loop_
_atom_site_aniso_label
_atom_site_aniso_U_11
_atom_site_aniso_U_22
_atom_site_aniso_U_33
_atom_site_aniso_U_23
_atom_site_aniso_U_13
_atom_site_aniso_U_12
C17 0.053(5) 0.071(9) 0.068(6) -0.024(6) 0.011(5) -0.005(5)
N3 0.046(4) 0.080(8) 0.066(5) -0.006(5) -0.010(3) -0.009(4)
N4 0.041(4) 0.091(8) 0.073(5) -0.002(5) 0.008(3) -0.014(4)
N1 0.042(4) 0.104(9) 0.068(5) 0.013(6) 0.008(3) -0.008(5)
O1 0.048(3) 0.117(8) 0.068(4) 0.003(5) 0.008(3) -0.003(4)
O4 0.051(4) 0.126(9) 0.090(5) 0.035(5) 0.021(3) 0.025(4)
O5 0.063(4) 0.071(7) 0.099(5) -0.006(5) -0.012(3) 0.020(4)
C14 0.050(5) 0.076(9) 0.056(5) 0.008(5) 0.006(4) 0.017(5)
O2 0.061(4) 0.109(8) 0.073(4) 0.006(5) -0.006(3) -0.026(4)
C19 0.087(7) 0.075(10) 0.072(7) -0.019(7) 0.025(6) 0.001(7)
O3 0.081(4) 0.104(8) 0.076(4) 0.008(5) 0.001(4) 0.029(5)
C18 0.069(6) 0.074(9) 0.062(6) -0.016(6) 0.022(5) -0.004(6)
C16 0.046(5) 0.067(9) 0.053(5) 0.003(6) -0.005(4) 0.005(5)
C15 0.039(4) 0.052(7) 0.053(5) -0.003(5) 0.002(3) 0.009(4)
C42 0.070(6) 0.086(12) 0.094(8) 0.006(8) 0.022(6) -0.005(7)
N2 0.041(4) 0.087(8) 0.071(5) 0.024(5) 0.008(3) 0.000(4)
C24 0.049(5) 0.063(9) 0.110(8) 0.021(7) 0.012(5) 0.005(5)
C9 0.041(4) 0.061(8) 0.068(6) -0.002(6) 0.002(4) 0.017(5)
C10 0.047(4) 0.066(8) 0.062(5) -0.004(6) 0.007(4) 0.002(5)
C7 0.059(5) 0.054(8) 0.064(6) -0.003(6) -0.004(4) 0.007(5)
F3 0.078(5) 0.159(11) 0.262(12) -0.074(10) 0.045(6) -0.022(6)
N5 0.071(5) 0.076(9) 0.084(6) 0.023(6) 0.008(4) -0.010(5)
C2 0.054(5) 0.094(12) 0.098(8) -0.016(8) 0.001(6) 0.003(6)
C11 0.052(5) 0.098(11) 0.060(5) 0.019(7) -0.005(4) -0.012(6)
C22 0.067(7) 0.072(11) 0.138(11) 0.016(10) 0.023(8) -0.023(7)
F8 0.116(6) 0.50(3) 0.085(5) 0.078(10) 0.005(5) 0.059(11)
C13 0.058(5) 0.076(9) 0.064(6) 0.002(7) -0.005(4) -0.014(6)
C12 0.072(6) 0.113(13) 0.061(5) 0.017(7) -0.004(5) -0.025(7)
C8 0.048(5) 0.073(9) 0.085(6) 0.003(7) 0.004(5) -0.006(5)
C6 0.062(5) 0.091(11) 0.073(6) 0.009(7) 0.004(5) 0.002(6)
F1 0.088(6) 0.29(2) 0.280(14) 0.050(15) -0.042(7) -0.006(9)
C37 0.073(6) 0.113(13) 0.092(7) 0.033(9) 0.003(5) -0.008(8)
F2 0.110(7) 0.116(11) 0.68(4) -0.195(18) 0.152(14) -0.067(8)
C27 0.093(8) 0.080(12) 0.100(9) 0.018(9) -0.007(6) -0.012(8)
C4 0.101(8) 0.134(15) 0.057(6) -0.013(8) 0.001(6) -0.028(9)
C25 0.085(7) 0.070(11) 0.101(8) 0.007(9) 0.013(6) 0.006(7)
C30 0.090(8) 0.076(12) 0.116(10) 0.020(9) 0.006(7) 0.008(8)
C29 0.080(7) 0.100(13) 0.100(9) 0.009(8) 0.009(6) -0.039(7)
C21 0.076(7) 0.076(11) 0.138(11) 0.013(10) 0.047(8) 0.000(7)
C28 0.117(11) 0.121(17) 0.166(14) -0.050(14) 0.012(10) -0.040(11)
C33 0.082(7) 0.103(14) 0.096(9) 0.008(9) 0.010(6) -0.033(8)
C31 0.091(7) 0.090(12) 0.100(9) 0.023(8) -0.006(6) -0.011(8)
C3 0.063(6) 0.108(13) 0.110(9) -0.011(9) -0.002(6) -0.032(7)
C34 0.077(8) 0.20(2) 0.103(10) -0.004(12) 0.013(7) 0.011(10)
C20 0.126(12) 0.16(2) 0.070(9) -0.007(12) 0.049(9) 0.013(12)
F9 0.198(10) 0.232(18) 0.136(8) -0.042(10) 0.005(7) 0.007(11)
C26 0.096(8) 0.140(18) 0.101(8) 0.031(11) 0.000(7) -0.051(10)
C38 0.089(8) 0.168(19) 0.117(10) 0.045(12) -0.013(7) 0.035(10)
C5 0.103(12) 0.43(5) 0.063(10) -0.10(2) -0.017(9) -0.02(2)
C41 0.120(10) 0.32(3) 0.088(8) 0.030(14) 0.034(8) 0.110(15)
F6B 0.16(3) 0.48(8) 0.16(2) -0.12(3) 0.08(2) -0.20(4)
F4 0.210(14) 0.78(7) 0.126(10) 0.18(2) -0.012(9) -0.02(3)
C32 0.146(12) 0.18(2) 0.140(12) 0.052(14) -0.067(10) -0.068(14)
F7 0.270(13) 0.224(18) 0.133(8) 0.090(11) -0.032(8) -0.057(12)
F5 0.57(5) 0.29(3) 0.169(18) -0.017(19) 0.19(3) -0.05(3)
C35 0.22(2) 0.17(3) 0.118(12) -0.035(16) 0.028(13) 0.009(19)
F6A 0.085(13) 0.59(8) 0.061(10) -0.11(2) 0.012(8) 0.01(2)
C39 0.167(15) 0.21(3) 0.155(15) 0.071(18) -0.073(13) -0.024(17)
C40 0.24(2) 0.23(3) 0.186(18) 0.00(2) -0.044(17) -0.06(2)
C36 0.23(2) 0.35(5) 0.177(18) -0.05(2) -0.009(17) 0.17(3)
C1 0.053(8) 0.14(2) 0.216(19) -0.061(16) -0.028(10) 0.032(10)
F12 0.094(9) 0.96(8) 0.286(17) 0.14(3) 0.060(10) -0.11(2)
F11 0.099(9) 0.104(12) 0.96(8) 0.06(2) 0.03(2) -0.014(8)
C23 0.073(10) 0.13(2) 0.26(2) 0.086(19) 0.070(13) -0.007(11)
F10 0.097(7) 0.181(16) 0.42(2) 0.118(15) -0.027(10) -0.029(8)

loop_
_atom_type_symbol
_atom_type_description
_atom_type_scat_dispersion_real
_atom_type_scat_dispersion_imag
_atom_type_scat_source
C C 0.0033 0.0016 'International Tables Vol C Tables 4.2.6.8 and 6.1.1.4'
H H 0.0000 0.0000 'International Tables Vol C Tables 4.2.6.8 and 6.1.1.4'
N N 0.0061 0.0033 'International Tables Vol C Tables 4.2.6.8 and 6.1.1.4'
O O 0.0106 0.0060 'International Tables Vol C Tables 4.2.6.8 and 6.1.1.4'
F F 0.0171 0.0103 'International Tables Vol C Tables 4.2.6.8 and 6.1.1.4'

loop_
_geom_angle_atom_site_label_1
_geom_angle_atom_site_label_2
_geom_angle_atom_site_label_3
_geom_angle
C18 C17 N4 122.6(8)
C18 C17 C24 117.9(10)
N4 C17 C24 119.4(9)
C16 N3 C14 130.1(7)
C17 N4 C16 130.7(8)
C9 N1 C7 126.8(7)
C15 C14 C13 121.4(8)
C15 C14 N3 122.2(8)
C13 C14 N3 116.3(8)
C21 C19 C18 123.6(11)
C21 C19 C20 122.0(12)
C18 C19 C20 114.4(11)
C17 C18 C19 117.5(10)
O2 C16 N3 125.9(8)
O2 C16 N4 122.2(9)
N3 C16 N4 111.9(7)
C14 C15 C10 118.2(8)
O4 C42 O3 125.3(10)
O4 C42 C41 114.9(11)
O3 C42 C41 119.5(11)
C9 N2 C10 128.2(7)
C22 C24 C17 123.8(11)
O1 C9 N1 123.3(8)
O1 C9 N2 124.0(7)
N1 C9 N2 112.6(7)
N2 C10 C11 116.6(8)
N2 C10 C15 124.3(8)
C11 C10 C15 119.1(7)
C8 C7 N1 119.1(8)
C8 C7 C6 116.9(9)
N1 C7 C6 123.7(8)
C29 N5 C37 107.6(9)
C29 N5 C25 114.6(9)
C37 N5 C25 111.7(9)
C29 N5 C33 108.6(10)
C37 N5 C33 109.8(10)
C25 N5 C33 104.3(9)
C8 C2 C3 121.1(9)
C8 C2 C1 120.4(12)
C3 C2 C1 117.5(12)
C12 C11 C10 120.3(9)
C24 C22 C21 120.3(10)
C24 C22 C23 119.6(15)
C21 C22 C23 120.1(14)
C12 C13 C14 119.9(8)
C11 C12 C13 120.9(9)
C2 C8 C7 122.8(9)
C4 C6 C7 119.3(9)
N5 C37 C38 116.1(11)
C28 C27 C26 111.1(14)
C6 C4 C3 123.3(10)
C6 C4 C5 115.6(12)
C3 C4 C5 120.6(11)
N5 C25 C26 111.6(11)
C29 C30 C31 109.7(11)
C30 C29 N5 119.9(10)
C19 C21 C22 116.8(11)
N5 C33 C34 118.6(12)
C32 C31 C30 111.0(12)
C4 C3 C2 116.3(10)
C35 C34 C33 109.8(14)
F8 C20 F9 108.8(19)
F8 C20 F7 106.0(19)
F9 C20 F7 97.1(11)
F8 C20 C19 119.4(10)
F9 C20 C19 115.2(17)
F7 C20 C19 107.5(15)
C25 C26 C27 106.6(12)
C37 C38 C39 104.3(13)
F4 C5 F6B 105(6)
F4 C5 F5 87(3)
F6B C5 F5 124(4)
F4 C5 F6A 130(2)
F6B C5 F6A 52(4)
F5 C5 F6A 78(3)
F4 C5 C4 120(2)
F6B C5 C4 116(2)
F5 C5 C4 103(3)
F6A C5 C4 111(2)
C36 C35 C34 114(2)
C38 C39 C40 108.4(17)
F2 C1 F3 116(2)
F2 C1 F1 106.4(19)
F3 C1 F1 93.7(14)
F2 C1 C2 120.0(15)
F3 C1 C2 110.3(15)
F1 C1 C2 106.1(18)
F11 C23 F12 90(2)
F11 C23 F10 116(3)
F12 C23 F10 102(3)
F11 C23 C22 117(2)
F12 C23 C22 112(2)
F10 C23 C22 115.2(17)

loop_
_geom_bond_atom_site_label_1
_geom_bond_atom_site_label_2
_geom_bond_distance
C17 C18 1.374(14)
C17 N4 1.378(13)
C17 C24 1.378(13)
N3 C16 1.338(11)
N3 C14 1.403(12)
N4 C16 1.416(11)
N1 C9 1.349(10)
N1 C7 1.396(11)
O1 C9 1.239(10)
O4 C42 1.244(13)
C14 C15 1.382(11)
C14 C13 1.386(13)
O2 C16 1.201(10)
C19 C21 1.356(15)
C19 C18 1.392(14)
C19 C20 1.507(19)
O3 C42 1.275(13)
C15 C10 1.438(12)
C42 C41 1.499(15)
N2 C9 1.378(11)
N2 C10 1.382(10)
C24 C22 1.311(16)
C10 C11 1.396(13)
C7 C8 1.379(12)
C7 C6 1.417(12)
F3 C1 1.315(19)
N5 C29 1.496(13)
N5 C37 1.504(15)
N5 C25 1.517(13)
N5 C33 1.518(17)
C2 C8 1.356(14)
C2 C3 1.401(15)
C2 C1 1.522(19)
C11 C12 1.375(12)
C22 C21 1.389(17)
C22 C23 1.493(19)
F8 C20 1.193(15)
C13 C12 1.373(13)
C6 C4 1.377(14)
F1 C1 1.36(2)
C37 C38 1.552(16)
F2 C1 1.13(2)
C27 C28 1.43(2)
C27 C26 1.570(16)
C4 C3 1.384(15)
C4 C5 1.54(2)
C25 C26 1.56(2)
C30 C29 1.495(16)
C30 C31 1.560(16)
C33 C34 1.544(17)
C31 C32 1.485(19)
C34 C35 1.52(3)
C20 F9 1.227(19)
C20 F7 1.40(2)
C38 C39 1.59(2)
C5 F4 1.06(3)
C5 F6B 1.06(4)
C5 F5 1.30(4)
C5 F6A 1.38(4)
C35 C36 1.52(2)
C39 C40 1.60(2)
F12 C23 1.19(2)
F11 C23 1.14(3)
C23 F10 1.22(2)
